data_2105039
loop_
_publ_author_name
'Joseph, Sumy'
'Sathishkumar, Ranganathan'
'Mahapatra, Sudarshan'
'Desiraju, Gautam R.'

_publ_section_title
;
 Crystal packing and melting temperatures of small oxalate esters: the
 role of C---H&#x00B7;&#x00B7;&#x00B7;O hydrogen bonding
;
_journal_issue 6
_journal_name_full 'Acta Crystallographica Section B'
_journal_page_first 525
_journal_page_last 534
_journal_paper_doi 10.1107/S0108768111037487
_journal_volume 67
_journal_year 2011
_chemical_formula_moiety 'C5 H8 O4'
_chemical_formula_sum 'C5 H8 O4'
_chemical_formula_weight 132.11
_chemical_name_common 'Methyl ethyl oxalate'
_chemical_name_systematic ?
_space_group_IT_number 14
_symmetry_cell_setting monoclinic
_symmetry_space_group_name_Hall '-P 2ybc'
_symmetry_space_group_name_H-M 'P 1 21/c 1'
_atom_sites_solution_hydrogens geom
_atom_sites_solution_primary direct
_atom_sites_solution_secondary difmap
_cell_angle_alpha 90
_cell_angle_beta 95.045(7)
_cell_angle_gamma 90
_cell_formula_units_Z 4
_cell_length_a 16.317(8)
_cell_length_b 4.461(2)
_cell_length_c 9.254(4)
_cell_measurement_reflns_used 1466
_cell_measurement_temperature 170
_cell_measurement_theta_max 52.79
_cell_measurement_theta_min 5.01
_cell_volume 671.0(5)
_computing_cell_refinement 'Bruker SMART V5.628, (Bruker, 2004)'
_computing_data_collection 'Bruker SMART V5.628, (Bruker, 2004)'
_computing_data_reduction 'Bruker SAINT V6.45a, (Bruker, 2004)'
_computing_molecular_graphics 'Ortep-3 for Windows (Farrugia, 1997) and CAMERON (Watkin et al., 1993)'
_computing_publication_material 'PLATON (Spek, 2003)'
_computing_structure_refinement 'SHELXL-97 (Sheldrick, 1997)'
_computing_structure_solution 'SHELXTL V6.14 (Bruker, 2000)'
_diffrn_ambient_temperature 170
_diffrn_measured_fraction_theta_full 0.996
_diffrn_measured_fraction_theta_max 0.996
_diffrn_measurement_device_type 'Bruker SMART CCD area detector'
_diffrn_measurement_method '\f and \w scans'
_diffrn_radiation_monochromator graphite
_diffrn_radiation_source 'fine-focus sealed tube'
_diffrn_radiation_type MoK\a
_diffrn_radiation_wavelength 0.71073
_diffrn_reflns_av_R_equivalents 0.0522
_diffrn_reflns_av_sigmaI/netI 0.0437
_diffrn_reflns_limit_h_max 19
_diffrn_reflns_limit_h_min -19
_diffrn_reflns_limit_k_max 5
_diffrn_reflns_limit_k_min -5
_diffrn_reflns_limit_l_max 11
_diffrn_reflns_limit_l_min -11
_diffrn_reflns_number 5803
_diffrn_reflns_reduction_process
;
;
_diffrn_reflns_theta_full 25.41
_diffrn_reflns_theta_max 25.41
_diffrn_reflns_theta_min 2.51
_exptl_absorpt_coefficient_mu 0.115
_exptl_absorpt_correction_T_max 0.961
_exptl_absorpt_correction_T_min 0.945
_exptl_absorpt_correction_type multi-scan
_exptl_absorpt_process_details '(SADABS; Sheldrick, 1996)'
_exptl_crystal_colour colourless
_exptl_crystal_density_diffrn 1.308
_exptl_crystal_density_method 'Not Measured'
_exptl_crystal_description cylindrical
_exptl_crystal_F_000 280
_exptl_crystal_size_max 0.500
_exptl_crystal_size_mid 0.500
_exptl_crystal_size_min 0.350
_refine_diff_density_max 0.315
_refine_diff_density_min -0.292
_refine_ls_extinction_method none
_refine_ls_goodness_of_fit_ref 1.254
_refine_ls_hydrogen_treatment mixed
_refine_ls_matrix_type full
_refine_ls_number_parameters 95
_refine_ls_number_reflns 1237
_refine_ls_number_restraints 0
_refine_ls_restrained_S_all 1.254
_refine_ls_R_factor_all 0.1357
_refine_ls_R_factor_gt 0.1084
_refine_ls_shift/su_max 0.000
_refine_ls_shift/su_mean 0.000
_refine_ls_structure_factor_coef Fsqd
_refine_ls_weighting_details 'calc w=1/[\s^2^(Fo^2^)+(0.0517P)^2^+2.9201P] where P=(Fo^2^+2Fc^2^)/3'
_refine_ls_weighting_scheme calc
_refine_ls_wR_factor_gt 0.2318
_refine_ls_wR_factor_ref 0.2460
_reflns_number_gt 930
_reflns_number_total 1237
_reflns_threshold_expression >2\s(i)
_cod_data_source_file og5050.cif
_cod_data_source_block MEO170
_cod_depositor_comments
;
The following automatic conversions were performed:

'_symmetry_cell_setting' value 'Monoclinic' changed to 'monoclinic'
according to /home/saulius/struct/CIF-dictionaries/cif_core.dic
dictionary named 'cif_core.dic' version 2.4.1 from 2010-06-29.

Automatic conversion script
Id: cif_fix_values 1715 2011-07-08 13:25:40Z adriana 
;
_cod_original_sg_symbol_H-M 'P 21/c'
_cod_database_code 2105039
_cod_database_fobs_code 2105039

loop_
_symmetry_equiv_pos_site_id
_symmetry_equiv_pos_as_xyz
1 x,y,z
2 -x,1/2+y,1/2-z
3 -x,-y,-z
4 x,1/2-y,1/2+z

loop_
_atom_site_aniso_label
_atom_site_aniso_U_11
_atom_site_aniso_U_22
_atom_site_aniso_U_33
_atom_site_aniso_U_12
_atom_site_aniso_U_13
_atom_site_aniso_U_23
O1 0.034(2) 0.030(2) 0.033(2) 0.0019(17) 0.0021(16) 0.0027(17)
O2 0.039(2) 0.032(2) 0.038(2) 0.0089(18) -0.0041(18) 0.0036(19)
O3 0.035(2) 0.033(2) 0.044(2) 0.0044(18) 0.0007(18) 0.006(2)
O4 0.033(2) 0.040(2) 0.044(2) 0.0061(19) 0.0021(17) 0.004(2)
C1 0.040(3) 0.034(3) 0.034(3) 0.002(3) 0.002(3) -0.004(3)
C2 0.032(3) 0.022(3) 0.024(3) 0.002(2) 0.000(2) -0.008(2)
C3 0.030(3) 0.030(3) 0.036(3) 0.006(2) -0.003(2) -0.010(3)
C4 0.046(4) 0.047(4) 0.054(4) 0.003(3) 0.014(3) 0.015(3)
C5 0.043(4) 0.122(9) 0.149(9) 0.012(5) 0.023(5) 0.085(8)

loop_
_atom_site_type_symbol
_atom_site_label
_atom_site_fract_x
_atom_site_fract_y
_atom_site_fract_z
_atom_site_U_iso_or_equiv
_atom_site_thermal_displace_type
_atom_site_calc_flag
_atom_site_refinement_flags
_atom_site_occupancy
O O1 0.0957(2) 0.3977(9) 0.5514(4) 0.0324(12) Uani . . 1.000
O O2 0.2212(2) 0.2168(9) 0.6298(4) 0.0368(12) Uani . . 1.000
O O3 0.1646(2) 0.7790(9) 0.3769(4) 0.0375(12) Uani . . 1.000
O O4 0.2894(2) 0.5972(10) 0.4523(4) 0.0391(12) Uani . . 1.000
C C1 0.0579(4) 0.1983(15) 0.6480(7) 0.0361(17) Uani . . 1.000
C C2 0.1771(3) 0.3820(12) 0.5556(5) 0.0262(17) Uani . . 1.000
C C3 0.2084(3) 0.6114(13) 0.4501(6) 0.0324(17) Uani . . 1.000
C C4 0.3271(4) 0.8020(16) 0.3546(7) 0.048(2) Uani . . 1.000
C C5 0.4143(5) 0.744(3) 0.3667(12) 0.104(4) Uani . . 1.000
H H1A -0.002(4) 0.243(14) 0.625(6) 0.038(16) Uiso . . 1.000
H H1B 0.074(3) -0.009(14) 0.617(6) 0.036(16) Uiso . . 1.000
H H1C 0.079(3) 0.250(13) 0.744(6) 0.030(15) Uiso . . 1.000
H H4A 0.30360 0.76940 0.25350 0.0580 Uiso calc R 1.000
H H4B 0.31650 1.01230 0.38160 0.0580 Uiso calc R 1.000
H H5A 0.43460 0.73110 0.46940 0.1560 Uiso calc R 1.000
H H5B 0.44270 0.90630 0.32040 0.1560 Uiso calc R 1.000
H H5C 0.42490 0.55340 0.31870 0.1560 Uiso calc R 1.000

loop_
_atom_type_symbol
_atom_type_description
_atom_type_scat_dispersion_real
_atom_type_scat_dispersion_imag
_atom_type_scat_source
O O 0.0106 0.0060 'International Tables Vol C Tables 4.2.6.8 and 6.1.1.4'
H H 0.0000 0.0000 'International Tables Vol C Tables 4.2.6.8 and 6.1.1.4'
C C 0.0033 0.0016 'International Tables Vol C Tables 4.2.6.8 and 6.1.1.4'

loop_
_geom_angle_atom_site_label_1
_geom_angle_atom_site_label_2
_geom_angle_atom_site_label_3
_geom_angle
_geom_angle_publ_flag
C1 O1 C2 115.6(4) yes
C3 O4 C4 115.9(5) yes
O1 C2 O2 126.6(5) yes
O1 C2 C3 109.6(4) yes
O2 C2 C3 123.8(4) yes
O3 C3 O4 125.7(5) yes
O3 C3 C2 124.0(4) yes
O4 C3 C2 110.3(4) yes
O4 C4 C5 107.9(7) yes
O1 C1 H1A 102(3) no
O1 C1 H1B 105(3) no
O1 C1 H1C 107(3) no
H1A C1 H1B 113(5) no
H1A C1 H1C 115(4) no
H1B C1 H1C 114(5) no
O4 C4 H4A 110.00 no
O4 C4 H4B 110.00 no
C5 C4 H4A 110.00 no
C5 C4 H4B 110.00 no
H4A C4 H4B 108.00 no
C4 C5 H5A 109.00 no
C4 C5 H5B 110.00 no
C4 C5 H5C 109.00 no
H5A C5 H5B 110.00 no
H5A C5 H5C 109.00 no
H5B C5 H5C 109.00 no

loop_
_geom_bond_atom_site_label_1
_geom_bond_atom_site_label_2
_geom_bond_distance
_geom_bond_publ_flag
O1 C1 1.438(8) yes
O1 C2 1.327(6) yes
O2 C2 1.202(6) yes
O3 C3 1.202(7) yes
O4 C3 1.322(6) yes
O4 C4 1.459(8) yes
C2 C3 1.533(8) no
C4 C5 1.441(11) no
C1 H1A 1.00(7) no
C1 H1B 1.01(6) no
C1 H1C 0.95(6) no
C4 H4A 0.9900 no
C4 H4B 0.9900 no
C5 H5A 0.9800 no
C5 H5B 0.9800 no
C5 H5C 0.9800 no

loop_
_geom_contact_atom_site_label_1
_geom_contact_atom_site_label_2
_geom_contact_distance
_geom_contact_site_symmetry_2
_geom_contact_publ_flag
O1 O3 2.662(5) . no
O2 O3 3.125(6) 1_545 no
O2 C3 3.329(7) 4_555 no
O2 C4 3.360(8) 4_565 no
O2 O4 2.672(6) . no
O2 C3 3.169(7) 1_545 no
O3 C2 3.155(7) 1_565 no
O3 O2 3.125(6) 1_565 no
O3 C2 3.358(6) 4_564 no
O3 C1 3.377(8) 4_554 no
O3 O1 2.662(5) . no
O4 O2 2.672(6) . no
O1 H1A 2.67(6) 3_566 no
O1 H1C 2.91(6) 4_554 no
O1 H1B 2.75(6) 1_565 no
O2 H1C 2.64(5) . no
O2 H4A 2.8500 4_565 no
O2 H4A 2.7500 4_555 no
O2 H1B 2.60(5) . no
O3 H1A 2.65(7) 3_566 no
O3 H4B 2.6900 . no
O3 H1C 2.75(6) 4_564 no
O3 H4A 2.6300 . no
O4 H4B 2.7400 1_545 no
O4 H4A 2.8400 4_565 no
C1 C1 3.569(9) 2_546 no
C1 C1 3.569(9) 2_556 no
C1 O3 3.377(8) 4_555 no
C2 O3 3.155(7) 1_545 no
C2 O3 3.358(6) 4_565 no
C3 O2 3.169(7) 1_565 no
C3 O2 3.329(7) 4_554 no
C4 O2 3.360(8) 4_564 no
C2 H4A 3.0600 4_565 no
H1A O1 2.67(6) 3_566 no
H1A O3 2.65(7) 3_566 no
H1B O1 2.75(6) 1_545 no
H1B O2 2.60(5) . no
H1C O2 2.64(5) . no
H1C O1 2.91(6) 4_555 no
H1C O3 2.75(6) 4_565 no
H4A O3 2.6300 . no
H4A O2 2.7500 4_554 no
H4A O2 2.8500 4_564 no
H4A O4 2.8400 4_564 no
H4A C2 3.0600 4_564 no
H4B O3 2.6900 . no
H4B O4 2.7400 1_565 no

loop_
_geom_torsion_atom_site_label_1
_geom_torsion_atom_site_label_2
_geom_torsion_atom_site_label_3
_geom_torsion_atom_site_label_4
_geom_torsion
_geom_torsion_publ_flag
C1 O1 C2 O2 1.1(8) no
C1 O1 C2 C3 -178.7(4) no
C3 O4 C4 C5 -177.2(7) no
C4 O4 C3 O3 -1.0(8) no
C4 O4 C3 C2 179.1(5) no
O1 C2 C3 O3 0.6(7) no
O1 C2 C3 O4 -179.6(4) no
O2 C2 C3 O3 -179.2(5) no
O2 C2 C3 O4 0.7(7) no

loop_
_cod_related_entry_id
_cod_related_entry_database
_cod_related_entry_code
1 ChemSpider 10179119
